data_4344538
loop_
_publ_author_name
'Gregoli\'nski, Janusz'
'Hikita, Masahiro'
'Sakamoto, Tatsuya'
'Sugimoto, Hideki'
'Tsukube, Hiroshi'
'Miyake, Hiroyuki'

_publ_section_title
;
 Redox-Triggered Helicity Inversion in Chiral Cobalt Complexes in
 Combination with H(+) and NO3(-) Stimuli.
;
_journal_issue 2
_journal_name_full 'Inorganic chemistry'
_journal_page_first 633
_journal_page_last 643
_journal_paper_doi 10.1021/acs.inorgchem.5b01902
_journal_volume 55
_journal_year 2016
_chemical_absolute_configuration rmad
_chemical_formula_moiety 'C24 H32 Co N4 O4, Cl O4, C H4 O'
_chemical_formula_sum 'C25 H36 Cl Co N4 O9'
_chemical_formula_weight 630.96
_chemical_name_systematic
; 
 ? 
;
_space_group_IT_number 4
_symmetry_cell_setting monoclinic
_symmetry_space_group_name_Hall 'P 2yb'
_symmetry_space_group_name_H-M 'P 1 21 1'
_atom_sites_solution_hydrogens geom
_atom_sites_solution_primary direct
_atom_sites_solution_secondary difmap
_audit_creation_method SHELXL-97
_cell_angle_alpha 90.00
_cell_angle_beta 102.084(6)
_cell_angle_gamma 90.00
_cell_formula_units_Z 2
_cell_length_a 9.1076(19)
_cell_length_b 14.906(3)
_cell_length_c 10.516(2)
_cell_measurement_reflns_used 7027
_cell_measurement_temperature 100(2)
_cell_measurement_theta_max 27.4835
_cell_measurement_theta_min 4.1001
_cell_volume 1396.0(5)
_computing_cell_refinement 'CrystalClear (Rigaku Corp., 2000)'
_computing_data_collection 'CrystalClear (Rigaku Corp., 2000)'
_computing_data_reduction 'CrystalClear (Rigaku Corp., 2000)'
_computing_structure_refinement 'SHELXL-97 (Sheldrick, 1997)'
_computing_structure_solution 'SIR97(Altomare, 1999)'
_diffrn_ambient_temperature 100(2)
_diffrn_measured_fraction_theta_full 0.974
_diffrn_measured_fraction_theta_max 0.974
_diffrn_measurement_device
;
Mercury CCD (2x2 bin mode)
;
_diffrn_measurement_method \w
_diffrn_radiation_detector CCD
_diffrn_radiation_monochromator 'Graphite Monochromator'
_diffrn_radiation_source 'Rotating Anode'
_diffrn_radiation_type MoK\a
_diffrn_radiation_wavelength 0.71070
_diffrn_reflns_av_R_equivalents 0.0277
_diffrn_reflns_av_sigmaI/netI 0.0375
_diffrn_reflns_limit_h_max 11
_diffrn_reflns_limit_h_min -9
_diffrn_reflns_limit_k_max 19
_diffrn_reflns_limit_k_min -17
_diffrn_reflns_limit_l_max 13
_diffrn_reflns_limit_l_min -12
_diffrn_reflns_number 13489
_diffrn_reflns_theta_full 27.48
_diffrn_reflns_theta_max 27.48
_diffrn_reflns_theta_min 4.19
_exptl_absorpt_coefficient_mu 0.769
_exptl_absorpt_correction_T_max 0.9626
_exptl_absorpt_correction_T_min 0.8021
_exptl_absorpt_correction_type multi-scan
_exptl_absorpt_process_details '(Jacobson, 1998)'
_exptl_crystal_colour Green
_exptl_crystal_density_diffrn 1.501
_exptl_crystal_density_method 'not measured'
_exptl_crystal_description Prism
_exptl_crystal_F_000 660
_exptl_crystal_size_max 0.30
_exptl_crystal_size_mid 0.30
_exptl_crystal_size_min 0.05
_refine_diff_density_max 0.528
_refine_diff_density_min -0.598
_refine_diff_density_rms 0.089
_refine_ls_abs_structure_details 'Flack H D (1983), Acta Cryst. A39, 876-881'
_refine_ls_abs_structure_Flack -0.017(14)
_refine_ls_extinction_method none
_refine_ls_goodness_of_fit_ref 1.102
_refine_ls_hydrogen_treatment constr
_refine_ls_matrix_type full
_refine_ls_number_parameters 352
_refine_ls_number_reflns 6041
_refine_ls_number_restraints 1
_refine_ls_restrained_S_all 1.102
_refine_ls_R_factor_all 0.0421
_refine_ls_R_factor_gt 0.0403
_refine_ls_shift/su_max 0.001
_refine_ls_shift/su_mean 0.000
_refine_ls_structure_factor_coef Fsqd
_refine_ls_weighting_details 'calc w=1/[\s^2^(Fo^2^)+(0.0457P)^2^+1.5144P] where P=(Fo^2^+2Fc^2^)/3'
_refine_ls_weighting_scheme calc
_refine_ls_wR_factor_gt 0.1010
_refine_ls_wR_factor_ref 0.1023
_reflns_number_gt 5874
_reflns_number_total 6041
_reflns_threshold_expression >2sigma(I)
_cod_data_source_file ic5b01902_si_001.cif
_cod_data_source_block '[Co(L2)](ClO4)(CH3OH)'
_cod_depositor_comments
;
The following automatic conversions were performed:

'_exptl_absorpt_correction_type' value 'Multi-scan' changed to
'multi-scan' according to
/usr/data/users/saulius/crontab/automatic-downloads/current/ACS/lib/dictionaries/cif_core.dic
dictionary named 'cif_core.dic' version 2.4.2 from 2011-04-26.

Automatic conversion script
Id: cif_fix_values 4268 2015-11-12 08:31:59Z antanas 
;
_cod_original_sg_symbol_H-M 'P 21'
_cod_database_code 4344538

loop_
_symmetry_equiv_pos_as_xyz
'x, y, z'
'-x, y+1/2, -z'

loop_
_atom_site_label
_atom_site_type_symbol
_atom_site_fract_x
_atom_site_fract_y
_atom_site_fract_z
_atom_site_U_iso_or_equiv
_atom_site_adp_type
_atom_site_occupancy
_atom_site_symmetry_multiplicity
_atom_site_calc_flag
_atom_site_refinement_flags
_atom_site_disorder_assembly
_atom_site_disorder_group
Co1 Co 0.78837(4) 0.24502(2) 0.97254(3) 0.01098(9) Uani 1 1 d . . .
C1 C 0.7027(3) 0.2870(2) 1.2119(3) 0.0154(6) Uani 1 1 d . . .
C2 C 0.6913(4) 0.3268(2) 1.3277(3) 0.0201(6) Uani 1 1 d . . .
H1 H 0.7326 0.3846 1.3506 0.024 Uiso 1 1 calc R . .
C3 C 0.6177(4) 0.2801(2) 1.4102(3) 0.0260(7) Uani 1 1 d . . .
H2 H 0.6069 0.3066 1.4898 0.031 Uiso 1 1 calc R . .
C4 C 0.5601(4) 0.1958(2) 1.3779(3) 0.0255(7) Uani 1 1 d . . .
H3 H 0.5122 0.1645 1.4367 0.031 Uiso 1 1 calc R . .
C5 C 0.5710(4) 0.1552(2) 1.2597(3) 0.0199(6) Uani 1 1 d . . .
H4 H 0.5310 0.0970 1.2381 0.024 Uiso 1 1 calc R . .
C6 C 0.6420(3) 0.2023(2) 1.1741(3) 0.0154(6) Uani 1 1 d . . .
N1 N 0.6608(3) 0.17404(16) 1.0509(2) 0.0152(5) Uani 1 1 d . . .
C7 C 0.5800(3) 0.1084(2) 0.9788(3) 0.0176(6) Uani 1 1 d . . .
O1 O 0.4857(3) 0.05926(16) 1.0100(3) 0.0287(5) Uani 1 1 d . . .
C8 C 0.6134(3) 0.1062(2) 0.8413(3) 0.0179(6) Uani 1 1 d . . .
H5 H 0.5391 0.1469 0.7860 0.021 Uiso 1 1 calc R . .
C9 C 0.5907(4) 0.0132(2) 0.7802(4) 0.0285(7) Uani 1 1 d . . .
H6 H 0.6181 0.0142 0.6949 0.043 Uiso 1 1 calc R . .
H7 H 0.4851 -0.0044 0.7698 0.043 Uiso 1 1 calc R . .
H8 H 0.6542 -0.0301 0.8367 0.043 Uiso 1 1 calc R . .
N2 N 0.7667(3) 0.14597(16) 0.8463(2) 0.0143(5) Uani 1 1 d . . .
C10 C 0.7825(4) 0.1730(2) 0.7134(3) 0.0200(6) Uani 1 1 d . . .
H9 H 0.7721 0.1201 0.6570 0.030 Uiso 1 1 calc R . .
H10 H 0.8816 0.2001 0.7181 0.030 Uiso 1 1 calc R . .
H11 H 0.7043 0.2167 0.6778 0.030 Uiso 1 1 calc R . .
C11 C 0.8864(3) 0.07992(19) 0.9038(3) 0.0184(6) Uani 1 1 d . . .
H12 H 0.9080 0.0396 0.8352 0.022 Uiso 1 1 calc R . .
H13 H 0.8525 0.0429 0.9703 0.022 Uiso 1 1 calc R . .
C12 C 1.0251(4) 0.1315(2) 0.9646(3) 0.0213(7) Uani 1 1 d . . .
H14 H 1.0639 0.1648 0.8971 0.026 Uiso 1 1 calc R . .
H15 H 1.1043 0.0900 1.0091 0.026 Uiso 1 1 calc R . .
N3 N 0.9824(3) 0.19581(17) 1.0610(3) 0.0169(5) Uani 1 1 d . . .
C13 C 0.9835(4) 0.1500(2) 1.1870(3) 0.0239(7) Uani 1 1 d . . .
H16 H 0.9152 0.0985 1.1723 0.036 Uiso 1 1 calc R . .
H17 H 0.9506 0.1921 1.2470 0.036 Uiso 1 1 calc R . .
H18 H 1.0855 0.1293 1.2246 0.036 Uiso 1 1 calc R . .
C14 C 1.0891(3) 0.2741(2) 1.0827(4) 0.0235(7) Uani 1 1 d . . .
H19 H 1.0664 0.3086 1.1579 0.028 Uiso 1 1 calc R . .
C15 C 1.2539(3) 0.2468(3) 1.1208(4) 0.0384(8) Uani 1 1 d . . .
H20 H 1.2804 0.2108 1.0510 0.058 Uiso 1 1 calc R . .
H21 H 1.2702 0.2114 1.2010 0.058 Uiso 1 1 calc R . .
H22 H 1.3169 0.3007 1.1348 0.058 Uiso 1 1 calc R . .
C16 C 1.0527(4) 0.3361(2) 0.9648(4) 0.0234(7) Uani 1 1 d . . .
O2 O 1.1429(3) 0.39347(17) 0.9448(3) 0.0346(6) Uani 1 1 d . . .
N4 N 0.9102(3) 0.32310(17) 0.8984(3) 0.0193(5) Uani 1 1 d . . .
C17 C 0.8352(4) 0.3777(2) 0.7970(3) 0.0233(7) Uani 1 1 d . . .
C18 C 0.9019(6) 0.4289(2) 0.7123(4) 0.0356(9) Uani 1 1 d . . .
H23 H 1.0078 0.4285 0.7206 0.043 Uiso 1 1 calc R . .
C19 C 0.8124(7) 0.4798(3) 0.6169(4) 0.0450(12) Uani 1 1 d . . .
H24 H 0.8575 0.5145 0.5597 0.054 Uiso 1 1 calc R . .
C20 C 0.6600(7) 0.4811(2) 0.6036(4) 0.0476(13) Uani 1 1 d . . .
H25 H 0.6011 0.5179 0.5386 0.057 Uiso 1 1 calc R . .
C21 C 0.5882(6) 0.4284(2) 0.6850(3) 0.0381(10) Uani 1 1 d . . .
H26 H 0.4822 0.4281 0.6754 0.046 Uiso 1 1 calc R . .
C22 C 0.6807(4) 0.3771(2) 0.7795(3) 0.0251(7) Uani 1 1 d . . .
O3 O 0.7795(2) 0.32573(13) 1.1226(2) 0.0148(4) Uani 1 1 d . . .
C23 C 0.7999(4) 0.42213(19) 1.1280(3) 0.0200(6) Uani 1 1 d . . .
H27 H 0.7029 0.4514 1.1248 0.030 Uiso 1 1 calc R . .
H28 H 0.8413 0.4418 1.0538 0.030 Uiso 1 1 calc R . .
H29 H 0.8694 0.4383 1.2092 0.030 Uiso 1 1 calc R . .
O4 O 0.6237(3) 0.31730(15) 0.8621(2) 0.0207(5) Uani 1 1 d . . .
C24 C 0.4774(4) 0.3370(3) 0.8907(4) 0.0299(8) Uani 1 1 d . . .
H30 H 0.4728 0.4005 0.9135 0.045 Uiso 1 1 calc R . .
H31 H 0.4622 0.2998 0.9637 0.045 Uiso 1 1 calc R . .
H32 H 0.3987 0.3239 0.8140 0.045 Uiso 1 1 calc R . .
Cl1 Cl 1.18905(10) 0.17656(6) 0.62976(8) 0.02807(18) Uani 1 1 d . . .
O5 O 1.1562(3) 0.2439(2) 0.7166(2) 0.0344(5) Uiso 1 1 d . A .
O6 O 1.3458(8) 0.2053(8) 0.6157(7) 0.0397(19) Uiso 0.51(2) 1 d P A 2
O7 O 1.0718(9) 0.1808(5) 0.5153(7) 0.0305(18) Uiso 0.51(2) 1 d P A 2
O8 O 1.2064(15) 0.0911(5) 0.6863(7) 0.048(2) Uiso 0.51(2) 1 d P A 2
O9 O 1.3306(7) 0.1747(7) 0.6060(6) 0.0293(19) Uiso 0.49(2) 1 d P A 1
O10 O 1.1039(11) 0.1914(6) 0.4973(9) 0.041(2) Uiso 0.49(2) 1 d P A 1
O11 O 1.1458(13) 0.0889(4) 0.6785(6) 0.035(2) Uiso 0.49(2) 1 d P A 1
O12 O 1.0727(5) 0.3589(3) 0.3820(4) 0.0718(11) Uiso 1 1 d . . .
H33 H 1.0323 0.3226 0.4254 0.108 Uiso 1 1 calc R . .
C25 C 1.1645(8) 0.4144(5) 0.4635(7) 0.0749(17) Uiso 1 1 d . . .
H34 H 1.1467 0.4764 0.4331 0.112 Uiso 1 1 calc R . .
H35 H 1.2692 0.3982 0.4656 0.112 Uiso 1 1 calc R . .
H36 H 1.1442 0.4090 0.5511 0.112 Uiso 1 1 calc R . .

loop_
_atom_site_aniso_label
_atom_site_aniso_U_11
_atom_site_aniso_U_22
_atom_site_aniso_U_33
_atom_site_aniso_U_23
_atom_site_aniso_U_13
_atom_site_aniso_U_12
Co1 0.01304(16) 0.00774(15) 0.01242(16) 0.00007(15) 0.00327(11) 0.00020(15)
C1 0.0157(14) 0.0164(14) 0.0139(14) 0.0025(11) 0.0027(11) 0.0013(11)
C2 0.0284(16) 0.0150(14) 0.0165(14) -0.0035(11) 0.0038(12) 0.0035(12)
C3 0.037(2) 0.0276(16) 0.0157(15) -0.0006(12) 0.0097(14) 0.0058(14)
C4 0.0315(18) 0.0286(19) 0.0200(16) 0.0069(13) 0.0139(14) 0.0038(14)
C5 0.0221(15) 0.0190(15) 0.0189(14) 0.0015(11) 0.0050(12) -0.0023(11)
C6 0.0190(14) 0.0156(14) 0.0129(13) 0.0004(11) 0.0061(11) 0.0015(11)
N1 0.0189(12) 0.0127(12) 0.0148(11) -0.0026(9) 0.0050(9) -0.0024(9)
C7 0.0203(14) 0.0138(13) 0.0187(14) -0.0026(11) 0.0043(11) -0.0041(11)
O1 0.0343(13) 0.0229(12) 0.0314(14) -0.0054(10) 0.0124(11) -0.0145(10)
C8 0.0182(14) 0.0183(14) 0.0167(14) -0.0046(11) 0.0027(11) -0.0029(11)
C9 0.0337(18) 0.0234(17) 0.0294(18) -0.0132(13) 0.0091(14) -0.0111(13)
N2 0.0162(12) 0.0116(11) 0.0160(12) 0.0003(9) 0.0056(10) 0.0015(9)
C10 0.0313(16) 0.0158(14) 0.0141(14) -0.0012(11) 0.0075(12) 0.0012(12)
C11 0.0224(15) 0.0114(13) 0.0208(15) -0.0024(11) 0.0031(12) 0.0053(11)
C12 0.0226(16) 0.0167(16) 0.0244(17) -0.0044(12) 0.0046(13) 0.0052(12)
N3 0.0140(12) 0.0162(13) 0.0198(12) -0.0039(10) 0.0020(9) 0.0019(9)
C13 0.0261(16) 0.0236(16) 0.0186(15) 0.0024(12) -0.0031(12) 0.0104(12)
C14 0.0144(15) 0.0228(16) 0.0327(18) -0.0109(12) 0.0035(13) -0.0021(11)
C15 0.0160(14) 0.0393(19) 0.057(2) -0.010(2) 0.0019(14) 0.0037(19)
C16 0.0246(17) 0.0176(16) 0.0327(19) -0.0126(13) 0.0164(14) -0.0068(12)
O2 0.0329(14) 0.0253(13) 0.0515(17) -0.0149(12) 0.0228(13) -0.0158(10)
N4 0.0254(13) 0.0118(12) 0.0229(13) -0.0008(10) 0.0102(11) -0.0022(10)
C17 0.045(2) 0.0100(13) 0.0180(15) -0.0019(11) 0.0130(14) -0.0013(13)
C18 0.070(3) 0.0167(17) 0.0247(17) -0.0038(13) 0.0216(18) -0.0137(17)
C19 0.097(4) 0.0180(18) 0.0227(18) 0.0008(14) 0.019(2) -0.008(2)
C20 0.105(4) 0.0169(18) 0.0162(17) 0.0033(13) 0.001(2) 0.014(2)
C21 0.068(3) 0.0215(18) 0.0186(16) -0.0021(13) -0.0053(17) 0.0177(17)
C22 0.049(2) 0.0134(14) 0.0115(14) 0.0016(11) 0.0022(14) 0.0086(14)
O3 0.0187(10) 0.0093(10) 0.0176(10) -0.0026(7) 0.0062(8) -0.0028(7)
C23 0.0270(16) 0.0091(13) 0.0257(16) -0.0033(11) 0.0096(13) -0.0021(11)
O4 0.0236(11) 0.0178(11) 0.0202(11) 0.0018(8) 0.0033(9) 0.0083(8)
C24 0.0181(15) 0.0295(18) 0.039(2) -0.0034(15) -0.0004(14) 0.0103(13)
Cl1 0.0327(4) 0.0282(4) 0.0237(4) -0.0049(3) 0.0066(3) 0.0061(3)

loop_
_atom_type_symbol
_atom_type_description
_atom_type_scat_dispersion_real
_atom_type_scat_dispersion_imag
_atom_type_scat_source
C C 0.0033 0.0016 'International Tables Vol C Tables 4.2.6.8 and 6.1.1.4'
H H 0.0000 0.0000 'International Tables Vol C Tables 4.2.6.8 and 6.1.1.4'
N N 0.0061 0.0033 'International Tables Vol C Tables 4.2.6.8 and 6.1.1.4'
O O 0.0106 0.0060 'International Tables Vol C Tables 4.2.6.8 and 6.1.1.4'
Cl Cl 0.1484 0.1585 'International Tables Vol C Tables 4.2.6.8 and 6.1.1.4'
Co Co 0.3494 0.9721 'International Tables Vol C Tables 4.2.6.8 and 6.1.1.4'

loop_
_geom_angle_atom_site_label_1
_geom_angle_atom_site_label_2
_geom_angle_atom_site_label_3
_geom_angle
N1 Co1 N4 176.04(12)
N1 Co1 N3 99.20(11)
N4 Co1 N3 82.94(12)
N1 Co1 N2 83.67(11)
N4 Co1 N2 99.72(11)
N3 Co1 N2 89.56(10)
N1 Co1 O3 82.09(10)
N4 Co1 O3 94.55(10)
N3 Co1 O3 91.85(10)
N2 Co1 O3 165.73(9)
N1 Co1 O4 95.73(11)
N4 Co1 O4 82.10(11)
N3 Co1 O4 165.03(10)
N2 Co1 O4 93.18(10)
O3 Co1 O4 89.11(9)
C2 C1 C6 122.7(3)
C2 C1 O3 123.5(3)
C6 C1 O3 113.7(3)
C1 C2 C3 118.0(3)
C1 C2 H1 121.0
C3 C2 H1 121.0
C4 C3 C2 120.9(3)
C4 C3 H2 119.6
C2 C3 H2 119.6
C3 C4 C5 121.1(3)
C3 C4 H3 119.4
C5 C4 H3 119.4
C6 C5 C4 118.7(3)
C6 C5 H4 120.6
C4 C5 H4 120.6
C1 C6 C5 118.5(3)
C1 C6 N1 114.5(3)
C5 C6 N1 127.0(3)
C7 N1 C6 125.1(3)
C7 N1 Co1 118.2(2)
C6 N1 Co1 116.06(19)
O1 C7 N1 127.7(3)
O1 C7 C8 121.7(3)
N1 C7 C8 110.4(3)
N2 C8 C9 114.5(3)
N2 C8 C7 108.8(2)
C9 C8 C7 112.3(3)
N2 C8 H5 106.9
C9 C8 H5 106.9
C7 C8 H5 106.9
C8 C9 H6 109.5
C8 C9 H7 109.5
H6 C9 H7 109.5
C8 C9 H8 109.5
H6 C9 H8 109.5
H7 C9 H8 109.5
C10 N2 C11 110.6(2)
C10 N2 C8 110.1(2)
C11 N2 C8 110.2(2)
C10 N2 Co1 114.45(18)
C11 N2 Co1 105.02(18)
C8 N2 Co1 106.23(18)
N2 C10 H9 109.5
N2 C10 H10 109.5
H9 C10 H10 109.5
N2 C10 H11 109.5
H9 C10 H11 109.5
H10 C10 H11 109.5
N2 C11 C12 108.1(2)
N2 C11 H12 110.1
C12 C11 H12 110.1
N2 C11 H13 110.1
C12 C11 H13 110.1
H12 C11 H13 108.4
C11 C12 N3 107.5(3)
C11 C12 H14 110.2
N3 C12 H14 110.2
C11 C12 H15 110.2
N3 C12 H15 110.2
H14 C12 H15 108.5
C13 N3 C12 110.6(2)
C13 N3 C14 109.6(3)
C12 N3 C14 110.3(2)
C13 N3 Co1 115.6(2)
C12 N3 Co1 104.70(19)
C14 N3 Co1 105.76(19)
N3 C13 H16 109.5
N3 C13 H17 109.5
H16 C13 H17 109.5
N3 C13 H18 109.5
H16 C13 H18 109.5
H17 C13 H18 109.5
N3 C14 C15 113.7(3)
N3 C14 C16 108.8(3)
C15 C14 C16 114.2(3)
N3 C14 H19 106.5
C15 C14 H19 106.5
C16 C14 H19 106.5
C14 C15 H20 109.5
C14 C15 H21 109.5
H20 C15 H21 109.5
C14 C15 H22 109.5
H20 C15 H22 109.5
H21 C15 H22 109.5
O2 C16 N4 127.7(4)
O2 C16 C14 121.3(3)
N4 C16 C14 110.8(3)
C16 N4 C17 124.9(3)
C16 N4 Co1 117.3(2)
C17 N4 Co1 116.0(2)
C22 C17 N4 114.8(3)
C22 C17 C18 118.9(3)
N4 C17 C18 126.3(4)
C19 C18 C17 119.4(4)
C19 C18 H23 120.3
C17 C18 H23 120.3
C20 C19 C18 121.1(4)
C20 C19 H24 119.5
C18 C19 H24 119.5
C19 C20 C21 121.1(4)
C19 C20 H25 119.4
C21 C20 H25 119.4
C22 C21 C20 116.7(4)
C22 C21 H26 121.6
C20 C21 H26 121.6
C17 C22 C21 122.7(4)
C17 C22 O4 114.6(3)
C21 C22 O4 122.7(4)
C1 O3 C23 117.3(2)
C1 O3 Co1 112.80(17)
C23 O3 Co1 127.03(18)
O3 C23 H27 109.5
O3 C23 H28 109.5
H27 C23 H28 109.5
O3 C23 H29 109.5
H27 C23 H29 109.5
H28 C23 H29 109.5
C22 O4 C24 117.9(3)
C22 O4 Co1 111.6(2)
C24 O4 Co1 126.5(2)
O4 C24 H30 109.5
O4 C24 H31 109.5
H30 C24 H31 109.5
O4 C24 H32 109.5
H30 C24 H32 109.5
H31 C24 H32 109.5
O9 Cl1 O8 91.8(5)
O9 Cl1 O5 117.6(4)
O8 Cl1 O5 112.8(3)
O9 Cl1 O7 114.4(5)
O8 Cl1 O7 113.2(4)
O5 Cl1 O7 106.7(3)
O9 Cl1 O10 99.3(6)
O8 Cl1 O10 122.1(4)
O5 Cl1 O10 111.2(3)
O9 Cl1 O11 111.9(4)
O5 Cl1 O11 106.9(3)
O7 Cl1 O11 97.1(4)
O10 Cl1 O11 109.6(4)
O8 Cl1 O6 105.8(5)
O5 Cl1 O6 100.9(4)
O7 Cl1 O6 117.0(5)
O10 Cl1 O6 100.7(6)
O11 Cl1 O6 126.9(4)
C25 O12 H33 109.5
O12 C25 H34 109.5
O12 C25 H35 109.5
H34 C25 H35 109.5
O12 C25 H36 109.5
H34 C25 H36 109.5
H35 C25 H36 109.5

loop_
_geom_bond_atom_site_label_1
_geom_bond_atom_site_label_2
_geom_bond_distance
Co1 N1 1.884(3)
Co1 N4 1.885(3)
Co1 N3 1.959(3)
Co1 N2 1.968(2)
Co1 O3 1.999(2)
Co1 O4 2.007(2)
C1 C2 1.379(4)
C1 C6 1.401(4)
C1 O3 1.407(4)
C2 C3 1.389(5)
C2 H1 0.9500
C3 C4 1.377(5)
C3 H2 0.9500
C4 C5 1.405(5)
C4 H3 0.9500
C5 C6 1.402(4)
C5 H4 0.9500
C6 N1 1.407(4)
N1 C7 1.356(4)
C7 O1 1.225(4)
C7 C8 1.539(4)
C8 N2 1.508(4)
C8 C9 1.524(4)
C8 H5 1.0000
C9 H6 0.9800
C9 H7 0.9800
C9 H8 0.9800
N2 C10 1.490(4)
N2 C11 1.499(4)
C10 H9 0.9800
C10 H10 0.9800
C10 H11 0.9800
C11 C12 1.503(5)
C11 H12 0.9900
C11 H13 0.9900
C12 N3 1.504(4)
C12 H14 0.9900
C12 H15 0.9900
N3 C13 1.489(4)
N3 C14 1.506(4)
C13 H16 0.9800
C13 H17 0.9800
C13 H18 0.9800
C14 C15 1.525(4)
C14 C16 1.526(5)
C14 H19 1.0000
C15 H20 0.9800
C15 H21 0.9800
C15 H22 0.9800
C16 O2 1.234(4)
C16 N4 1.353(5)
N4 C17 1.400(4)
C17 C22 1.381(5)
C17 C18 1.404(5)
C18 C19 1.380(6)
C18 H23 0.9500
C19 C20 1.365(8)
C19 H24 0.9500
C20 C21 1.419(7)
C20 H25 0.9500
C21 C22 1.389(5)
C21 H26 0.9500
C22 O4 1.417(4)
O3 C23 1.449(3)
C23 H27 0.9800
C23 H28 0.9800
C23 H29 0.9800
O4 C24 1.456(4)
C24 H30 0.9800
C24 H31 0.9800
C24 H32 0.9800
Cl1 O9 1.364(6)
Cl1 O8 1.401(7)
Cl1 O5 1.430(3)
Cl1 O7 1.433(6)
Cl1 O10 1.463(8)
Cl1 O11 1.487(7)
Cl1 O6 1.528(8)
O12 C25 1.349(8)
O12 H33 0.8400
C25 H34 0.9800
C25 H35 0.9800
C25 H36 0.9800

loop_
_geom_torsion_atom_site_label_1
_geom_torsion_atom_site_label_2
_geom_torsion_atom_site_label_3
_geom_torsion_atom_site_label_4
_geom_torsion
C6 C1 C2 C3 0.7(5)
O3 C1 C2 C3 -177.4(3)
C1 C2 C3 C4 1.1(5)
C2 C3 C4 C5 -1.4(5)
C3 C4 C5 C6 0.0(5)
C2 C1 C6 C5 -2.1(4)
O3 C1 C6 C5 176.2(3)
C2 C1 C6 N1 178.1(3)
O3 C1 C6 N1 -3.7(3)
C4 C5 C6 C1 1.7(4)
C4 C5 C6 N1 -178.5(3)
C1 C6 N1 C7 -161.3(3)
C5 C6 N1 C7 18.9(5)
C1 C6 N1 Co1 9.4(3)
C5 C6 N1 Co1 -170.5(3)
N3 Co1 N1 C7 -106.7(2)
N2 Co1 N1 C7 -18.2(2)
O3 Co1 N1 C7 162.7(2)
O4 Co1 N1 C7 74.4(2)
N3 Co1 N1 C6 82.0(2)
N2 Co1 N1 C6 170.5(2)
O3 Co1 N1 C6 -8.6(2)
O4 Co1 N1 C6 -96.9(2)
C6 N1 C7 O1 -5.0(5)
Co1 N1 C7 O1 -175.5(3)
C6 N1 C7 C8 170.8(3)
Co1 N1 C7 C8 0.4(3)
O1 C7 C8 N2 -159.2(3)
N1 C7 C8 N2 24.6(3)
O1 C7 C8 C9 -31.3(4)
N1 C7 C8 C9 152.5(3)
C9 C8 N2 C10 72.2(3)
C7 C8 N2 C10 -161.2(2)
C9 C8 N2 C11 -50.0(3)
C7 C8 N2 C11 76.6(3)
C9 C8 N2 Co1 -163.3(2)
C7 C8 N2 Co1 -36.7(3)
N1 Co1 N2 C10 151.8(2)
N4 Co1 N2 C10 -26.2(2)
N3 Co1 N2 C10 -108.9(2)
O3 Co1 N2 C10 155.3(3)
O4 Co1 N2 C10 56.4(2)
N1 Co1 N2 C11 -86.79(19)
N4 Co1 N2 C11 95.27(19)
N3 Co1 N2 C11 12.52(19)
O3 Co1 N2 C11 -83.3(4)
O4 Co1 N2 C11 177.79(19)
N1 Co1 N2 C8 30.02(19)
N4 Co1 N2 C8 -147.91(18)
N3 Co1 N2 C8 129.33(19)
O3 Co1 N2 C8 33.5(5)
O4 Co1 N2 C8 -65.40(19)
C10 N2 C11 C12 84.4(3)
C8 N2 C11 C12 -153.5(3)
Co1 N2 C11 C12 -39.5(3)
N2 C11 C12 N3 55.8(3)
C11 C12 N3 C13 82.7(3)
C11 C12 N3 C14 -155.8(3)
C11 C12 N3 Co1 -42.4(3)
N1 Co1 N3 C13 -22.0(2)
N4 Co1 N3 C13 154.7(2)
N2 Co1 N3 C13 -105.5(2)
O3 Co1 N3 C13 60.3(2)
O4 Co1 N3 C13 153.8(3)
N1 Co1 N3 C12 100.0(2)
N4 Co1 N3 C12 -83.3(2)
N2 Co1 N3 C12 16.5(2)
O3 Co1 N3 C12 -177.69(19)
O4 Co1 N3 C12 -84.2(4)
N1 Co1 N3 C14 -143.5(2)
N4 Co1 N3 C14 33.2(2)
N2 Co1 N3 C14 133.0(2)
O3 Co1 N3 C14 -61.2(2)
O4 Co1 N3 C14 32.3(5)
C13 N3 C14 C15 68.6(4)
C12 N3 C14 C15 -53.5(4)
Co1 N3 C14 C15 -166.1(3)
C13 N3 C14 C16 -163.0(2)
C12 N3 C14 C16 75.0(3)
Co1 N3 C14 C16 -37.7(3)
N3 C14 C16 O2 -163.5(3)
C15 C14 C16 O2 -35.3(5)
N3 C14 C16 N4 21.6(4)
C15 C14 C16 N4 149.8(3)
O2 C16 N4 C17 -4.1(5)
C14 C16 N4 C17 170.4(3)
O2 C16 N4 Co1 -168.2(3)
C14 C16 N4 Co1 6.3(3)
N3 Co1 N4 C16 -23.7(2)
N2 Co1 N4 C16 -112.0(2)
O3 Co1 N4 C16 67.7(2)
O4 Co1 N4 C16 156.1(2)
N3 Co1 N4 C17 170.8(2)
N2 Co1 N4 C17 82.5(2)
O3 Co1 N4 C17 -97.9(2)
O4 Co1 N4 C17 -9.4(2)
C16 N4 C17 C22 -154.3(3)
Co1 N4 C17 C22 10.1(4)
C16 N4 C17 C18 27.7(5)
Co1 N4 C17 C18 -168.0(3)
C22 C17 C18 C19 2.3(5)
N4 C17 C18 C19 -179.8(3)
C17 C18 C19 C20 0.0(5)
C18 C19 C20 C21 -1.6(6)
C19 C20 C21 C22 1.1(5)
N4 C17 C22 C21 178.9(3)
C18 C17 C22 C21 -2.9(5)
N4 C17 C22 O4 -3.7(4)
C18 C17 C22 O4 174.6(3)
C20 C21 C22 C17 1.2(5)
C20 C21 C22 O4 -176.0(3)
C2 C1 O3 C23 -22.7(4)
C6 C1 O3 C23 159.0(2)
C2 C1 O3 Co1 175.1(2)
C6 C1 O3 Co1 -3.1(3)
N1 Co1 O3 C1 6.45(19)
N4 Co1 O3 C1 -175.65(19)
N3 Co1 O3 C1 -92.58(19)
N2 Co1 O3 C1 2.9(5)
O4 Co1 O3 C1 102.36(19)
N1 Co1 O3 C23 -153.6(2)
N4 Co1 O3 C23 24.3(2)
N3 Co1 O3 C23 107.3(2)
N2 Co1 O3 C23 -157.2(4)
O4 Co1 O3 C23 -57.7(2)
C17 C22 O4 C24 155.0(3)
C21 C22 O4 C24 -27.5(4)
C17 C22 O4 Co1 -3.7(3)
C21 C22 O4 Co1 173.7(3)
N1 Co1 O4 C22 -176.19(19)
N4 Co1 O4 C22 7.14(19)
N3 Co1 O4 C22 8.0(5)
N2 Co1 O4 C22 -92.2(2)
O3 Co1 O4 C22 101.86(19)
N1 Co1 O4 C24 27.3(3)
N4 Co1 O4 C24 -149.4(3)
N3 Co1 O4 C24 -148.6(4)
N2 Co1 O4 C24 111.2(3)
O3 Co1 O4 C24 -54.7(3)
